data_4063023
_journal_name_full Organometallics
_journal_year 2004
_chemical_formula_sum 'C33 H51 B Li2 N6 O3'
_chemical_formula_weight 604.49
_space_group_IT_number 19
_symmetry_cell_setting orthorhombic
_symmetry_space_group_name_Hall 'P 2ac 2ab'
_symmetry_space_group_name_H-M 'P 21 21 21'
_cell_angle_alpha 90.00
_cell_angle_beta 90.00
_cell_angle_gamma 90.00
_cell_formula_units_Z 4
_cell_length_a 9.6245(11)
_cell_length_b 9.7384(10)
_cell_length_c 38.395(4)
_cell_measurement_temperature 293(2)
_cell_volume 3598.7(7)
_diffrn_ambient_temperature 293(2)
_exptl_crystal_density_diffrn 1.116
_cod_database_code 4063023

loop_
_symmetry_equiv_pos_as_xyz
'x, y, z'
'-x+1/2, -y, z+1/2'
'x+1/2, -y+1/2, -z'
'-x, y+1/2, -z+1/2'

loop_
_atom_site_label
_atom_site_type_symbol
_atom_site_fract_x
_atom_site_fract_y
_atom_site_fract_z
_atom_site_U_iso_or_equiv
_atom_site_adp_type
_atom_site_occupancy
_atom_site_symmetry_multiplicity
_atom_site_calc_flag
_atom_site_refinement_flags
_atom_site_disorder_assembly
_atom_site_disorder_group
O1 O 0.0073(4) 0.2025(5) 0.05143(9) 0.0984(13) Uani 1 1 d . . .
O2 O -0.0371(4) 0.3007(4) 0.12400(9) 0.0898(11) Uani 1 1 d . . .
O3 O 0.3655(5) 0.8832(4) 0.20007(9) 0.0948(12) Uani 1 1 d . . .
N11 N 0.4410(4) 0.6623(4) 0.10042(9) 0.0699(11) Uani 1 1 d . . .
N12 N 0.4743(4) 0.7387(4) 0.12927(10) 0.0688(11) Uani 1 1 d . . .
N21 N 0.2241(5) 0.5973(4) 0.06851(8) 0.0643(10) Uani 1 1 d . . .
N22 N 0.1051(4) 0.5251(4) 0.06211(9) 0.0687(11) Uani 1 1 d . . .
N31 N 0.3788(4) 0.4144(4) 0.09356(9) 0.0577(9) Uani 1 1 d . . .
N32 N 0.2938(4) 0.3034(4) 0.09077(9) 0.0616(9) Uani 1 1 d . . .
C1 C 0.2326(5) 0.5689(4) 0.13635(9) 0.0556(11) Uani 1 1 d . . .
C2 C 0.1272(5) 0.6669(5) 0.14563(11) 0.0652(12) Uani 1 1 d . . .
C3 C 0.1044(5) 0.6608(5) 0.18182(12) 0.0727(14) Uani 1 1 d . . .
C4 C 0.1932(6) 0.5601(5) 0.19585(11) 0.0727(14) Uani 1 1 d . . .
C5 C 0.2734(6) 0.5042(5) 0.16815(10) 0.0664(13) Uani 1 1 d . . .
C6 C 0.0496(6) 0.7639(6) 0.12201(14) 0.0898(17) Uani 1 1 d . . .
H6A H 0.0814 0.7522 0.0985 0.135 Uiso 1 1 calc R . .
H6B H 0.0661 0.8568 0.1293 0.135 Uiso 1 1 calc R . .
H6C H -0.0481 0.7446 0.1232 0.135 Uiso 1 1 calc R . .
C7 C -0.0051(6) 0.7404(7) 0.20226(15) 0.112(2) Uani 1 1 d . . .
H7A H 0.0012 0.7168 0.2265 0.167 Uiso 1 1 calc R . .
H7B H -0.0959 0.7173 0.1937 0.167 Uiso 1 1 calc R . .
H7C H 0.0105 0.8372 0.1995 0.167 Uiso 1 1 calc R . .
C8 C 0.1978(7) 0.5150(7) 0.23375(12) 0.099(2) Uani 1 1 d . . .
H8A H 0.1317 0.5673 0.2470 0.149 Uiso 1 1 calc R . .
H8B H 0.2894 0.5300 0.2429 0.149 Uiso 1 1 calc R . .
H8C H 0.1753 0.4191 0.2353 0.149 Uiso 1 1 calc R . .
C9 C 0.3858(7) 0.3978(6) 0.17277(12) 0.0888(18) Uani 1 1 d . . .
H9A H 0.4271 0.3775 0.1506 0.133 Uiso 1 1 calc R . .
H9B H 0.3462 0.3156 0.1824 0.133 Uiso 1 1 calc R . .
H9C H 0.4557 0.4325 0.1883 0.133 Uiso 1 1 calc R . .
C12 C 0.5902(5) 0.8070(6) 0.12125(16) 0.0837(15) Uani 1 1 d . . .
C13 C 0.6340(7) 0.7752(7) 0.08808(16) 0.1009(19) Uani 1 1 d . . .
H13 H 0.7119 0.8090 0.0766 0.121 Uiso 1 1 calc R . .
C14 C 0.5395(6) 0.6840(7) 0.07573(15) 0.0954(18) Uani 1 1 d . . .
H14 H 0.5419 0.6430 0.0539 0.115 Uiso 1 1 calc R . .
C15 C 0.6548(7) 0.9033(7) 0.14717(19) 0.120(2) Uani 1 1 d . . .
H15A H 0.6018 0.9020 0.1684 0.180 Uiso 1 1 calc R . .
H15B H 0.6555 0.9947 0.1378 0.180 Uiso 1 1 calc R . .
H15C H 0.7483 0.8747 0.1519 0.180 Uiso 1 1 calc R . .
C22 C 0.0394(7) 0.5860(6) 0.03590(13) 0.0877(17) Uani 1 1 d . . .
C23 C 0.1161(8) 0.6994(7) 0.02520(14) 0.102(2) Uani 1 1 d . . .
H23 H 0.0936 0.7596 0.0073 0.123 Uiso 1 1 calc R . .
C24 C 0.2306(7) 0.7053(5) 0.04612(12) 0.0843(16) Uani 1 1 d . . .
H24 H 0.3005 0.7712 0.0452 0.101 Uiso 1 1 calc R . .
C25 C -0.0976(8) 0.5360(9) 0.02322(19) 0.135(3) Uani 1 1 d . . .
H25A H -0.1232 0.4546 0.0358 0.202 Uiso 1 1 calc R . .
H25B H -0.0914 0.5154 -0.0012 0.202 Uiso 1 1 calc R . .
H25C H -0.1665 0.6058 0.0269 0.202 Uiso 1 1 calc R . .
C32 C 0.3742(7) 0.1926(5) 0.08825(12) 0.0740(14) Uani 1 1 d . . .
C33 C 0.5104(7) 0.2299(7) 0.08955(15) 0.0890(18) Uani 1 1 d . . .
H33 H 0.5869 0.1719 0.0883 0.107 Uiso 1 1 calc R . .
C34 C 0.5125(6) 0.3718(7) 0.09315(15) 0.0845(17) Uani 1 1 d . . .
H34 H 0.5910 0.4270 0.0949 0.101 Uiso 1 1 calc R . .
C35 C 0.3114(9) 0.0534(5) 0.08521(15) 0.105(2) Uani 1 1 d . . .
H35A H 0.2120 0.0612 0.0850 0.158 Uiso 1 1 calc R . .
H35B H 0.3398 -0.0018 0.1047 0.158 Uiso 1 1 calc R . .
H35C H 0.3420 0.0111 0.0640 0.158 Uiso 1 1 calc R . .
C100 C 0.0527(7) 0.1891(9) 0.01670(15) 0.121(2) Uani 1 1 d . . .
H10A H 0.1428 0.1446 0.0155 0.145 Uiso 1 1 calc R . .
H10B H 0.0578 0.2776 0.0052 0.145 Uiso 1 1 calc R . .
C101 C -0.0599(17) 0.0999(10) 0.00089(18) 0.215(7) Uani 1 1 d . . .
H10C H -0.1152 0.1536 -0.0152 0.258 Uiso 1 1 calc R . .
H10D H -0.0179 0.0246 -0.0119 0.258 Uiso 1 1 calc R . .
C102 C -0.1444(10) 0.0482(11) 0.0273(2) 0.169(4) Uani 1 1 d . . .
H10E H -0.2408 0.0714 0.0229 0.203 Uiso 1 1 calc R . .
H10F H -0.1362 -0.0509 0.0285 0.203 Uiso 1 1 calc R . .
C103 C -0.1006(9) 0.1067(11) 0.0576(2) 0.184(5) Uani 1 1 d . . .
H10G H -0.0674 0.0356 0.0732 0.220 Uiso 1 1 calc R . .
H10H H -0.1780 0.1528 0.0688 0.220 Uiso 1 1 calc R . .
C200 C -0.1257(8) 0.4025(10) 0.1369(2) 0.144(3) Uani 1 1 d . . .
H20A H -0.2005 0.4197 0.1206 0.173 Uiso 1 1 calc R . .
H20B H -0.0748 0.4873 0.1404 0.173 Uiso 1 1 calc R . .
C201 C -0.1818(13) 0.3541(19) 0.1698(3) 0.237(8) Uani 1 1 d . . .
H20C H -0.1897 0.4286 0.1865 0.284 Uiso 1 1 calc R . .
H20D H -0.2724 0.3124 0.1666 0.284 Uiso 1 1 calc R . .
C202 C -0.0835(14) 0.256(2) 0.1810(3) 0.241(8) Uani 1 1 d . . .
H20E H -0.1307 0.1728 0.1881 0.289 Uiso 1 1 calc R . .
H20F H -0.0325 0.2916 0.2009 0.289 Uiso 1 1 calc R . .
C203 C 0.0116(9) 0.2260(10) 0.15298(18) 0.155(3) Uani 1 1 d . . .
H20G H 0.1051 0.2543 0.1591 0.186 Uiso 1 1 calc R . .
H20H H 0.0122 0.1283 0.1480 0.186 Uiso 1 1 calc R . .
C300 C 0.2939(11) 1.0070(7) 0.19145(17) 0.136(3) Uani 1 1 d . . .
H30A H 0.2074 0.9866 0.1795 0.163 Uiso 1 1 calc R . .
H30B H 0.3506 1.0642 0.1764 0.163 Uiso 1 1 calc R . .
C301 C 0.2662(13) 1.0779(9) 0.2251(2) 0.173(4) Uani 1 1 d . . .
H30C H 0.2787 1.1764 0.2228 0.208 Uiso 1 1 calc R . .
H30D H 0.1725 1.0597 0.2331 0.208 Uiso 1 1 calc R . .
C302 C 0.3661(14) 1.0207(10) 0.2481(2) 0.180(5) Uani 1 1 d . . .
H30E H 0.3287 1.0159 0.2715 0.216 Uiso 1 1 calc R . .
H30F H 0.4490 1.0773 0.2485 0.216 Uiso 1 1 calc R . .
C303 C 0.3996(12) 0.8836(8) 0.23557(18) 0.149(3) Uani 1 1 d . . .
H30G H 0.4977 0.8642 0.2388 0.179 Uiso 1 1 calc R . .
H30H H 0.3460 0.8149 0.2480 0.179 Uiso 1 1 calc R . .
B1 B 0.3151(6) 0.5612(5) 0.10103(12) 0.0569(12) Uani 1 1 d . . .
Li1 Li 0.0881(9) 0.3374(9) 0.0853(2) 0.073(2) Uani 1 1 d . . .
Li2 Li 0.3301(9) 0.7235(9) 0.1692(2) 0.076(2) Uani 1 1 d . . .

loop_
_atom_site_aniso_label
_atom_site_aniso_U_11
_atom_site_aniso_U_22
_atom_site_aniso_U_33
_atom_site_aniso_U_23
_atom_site_aniso_U_13
_atom_site_aniso_U_12
O1 0.090(2) 0.128(3) 0.077(2) -0.022(2) 0.0029(19) -0.036(3)
O2 0.097(3) 0.099(3) 0.073(2) -0.003(2) 0.005(2) -0.007(3)
O3 0.130(3) 0.071(2) 0.084(2) -0.0167(19) -0.011(2) 0.005(3)
N11 0.077(2) 0.069(2) 0.064(2) -0.006(2) 0.016(2) -0.017(2)
N12 0.067(2) 0.068(2) 0.072(2) -0.011(2) -0.002(2) -0.009(2)
N21 0.087(3) 0.057(2) 0.0482(17) 0.0051(17) -0.001(2) 0.004(2)
N22 0.074(3) 0.073(3) 0.059(2) 0.002(2) -0.007(2) 0.005(2)
N31 0.056(2) 0.058(2) 0.059(2) -0.0065(18) -0.0008(18) 0.002(2)
N32 0.076(2) 0.051(2) 0.0581(19) -0.0037(17) -0.0036(19) 0.001(2)
C1 0.066(3) 0.053(2) 0.048(2) -0.0035(19) 0.001(2) -0.001(3)
C2 0.067(3) 0.067(3) 0.061(2) -0.001(2) 0.001(2) 0.002(3)
C3 0.076(3) 0.075(3) 0.066(3) -0.010(3) 0.016(3) -0.003(3)
C4 0.096(4) 0.073(3) 0.049(2) -0.006(2) 0.011(3) -0.007(3)
C5 0.087(3) 0.063(3) 0.050(2) 0.003(2) -0.002(2) -0.005(3)
C6 0.093(4) 0.095(4) 0.081(3) 0.003(3) 0.009(3) 0.028(4)
C7 0.108(4) 0.134(5) 0.093(4) -0.027(4) 0.032(3) 0.011(5)
C8 0.130(5) 0.110(4) 0.058(3) 0.004(3) 0.015(3) -0.006(5)
C9 0.126(5) 0.078(3) 0.062(3) 0.007(3) -0.021(3) 0.019(4)
C12 0.066(3) 0.073(3) 0.112(4) -0.007(3) -0.002(3) -0.027(3)
C13 0.100(4) 0.095(4) 0.107(4) 0.005(4) 0.029(4) -0.029(4)
C14 0.102(4) 0.100(4) 0.084(3) -0.011(3) 0.033(3) -0.029(4)
C15 0.102(5) 0.113(5) 0.145(5) -0.028(5) -0.007(4) -0.035(5)
C22 0.116(5) 0.081(4) 0.066(3) 0.008(3) -0.019(3) 0.023(4)
C23 0.152(6) 0.084(4) 0.070(3) 0.015(3) -0.018(4) 0.028(5)
C24 0.129(5) 0.055(3) 0.069(3) 0.010(3) 0.006(3) 0.001(4)
C25 0.133(6) 0.144(7) 0.127(5) -0.010(5) -0.066(5) 0.028(6)
C32 0.096(4) 0.058(3) 0.068(3) -0.002(2) -0.004(3) 0.021(4)
C33 0.081(4) 0.084(4) 0.102(4) 0.000(3) 0.006(3) 0.032(4)
C34 0.060(3) 0.106(5) 0.088(4) 0.002(3) 0.003(3) 0.011(3)
C35 0.153(6) 0.054(3) 0.108(4) -0.007(3) -0.012(5) 0.019(4)
C100 0.129(5) 0.157(7) 0.077(4) -0.010(4) 0.019(4) 0.006(7)
C101 0.39(2) 0.183(9) 0.067(4) -0.022(5) -0.004(8) -0.114(13)
C102 0.187(9) 0.177(9) 0.143(7) -0.026(7) -0.049(7) -0.062(8)
C103 0.156(7) 0.253(12) 0.142(7) -0.085(8) 0.041(6) -0.119(9)
C200 0.100(5) 0.152(7) 0.181(8) 0.021(7) 0.041(6) 0.027(6)
C201 0.175(11) 0.38(2) 0.154(10) -0.062(13) 0.068(9) 0.022(15)
C202 0.195(11) 0.44(3) 0.093(6) 0.053(10) 0.020(7) -0.093(16)
C203 0.156(7) 0.210(9) 0.099(5) 0.075(6) 0.001(5) -0.007(8)
C300 0.223(10) 0.077(4) 0.107(5) 0.000(4) -0.018(6) 0.021(6)
C301 0.270(13) 0.098(5) 0.151(7) -0.026(6) 0.033(9) 0.034(8)
C302 0.285(13) 0.140(8) 0.114(6) -0.053(6) -0.036(8) 0.029(10)
C303 0.235(10) 0.107(5) 0.105(5) -0.018(4) -0.065(6) 0.010(7)
B1 0.067(3) 0.052(3) 0.052(2) 0.003(2) -0.004(3) -0.010(3)
Li1 0.072(5) 0.078(6) 0.070(4) 0.004(4) 0.000(4) -0.002(5)
Li2 0.082(5) 0.070(5) 0.077(5) -0.019(4) 0.000(4) -0.007(5)

loop_
_geom_bond_atom_site_label_1
_geom_bond_atom_site_label_2
_geom_bond_distance
_geom_bond_site_symmetry_2
_geom_bond_publ_flag
O1 C100 1.409(6) . ?
O1 C103 1.415(8) . ?
O1 Li1 2.005(9) . ?
O2 C200 1.399(8) . ?
O2 C203 1.410(7) . ?
O2 Li1 1.947(9) . ?
O3 C303 1.402(7) . ?
O3 C300 1.429(8) . ?
O3 Li2 1.984(9) . ?
N11 C14 1.357(6) . ?
N11 N12 1.373(5) . ?
N11 B1 1.562(6) . ?
N12 C12 1.334(6) . ?
N12 Li2 2.074(9) . ?
N21 C24 1.359(6) . ?
N21 N22 1.366(5) . ?
N21 B1 1.565(6) . ?
N22 C22 1.328(6) . ?
N22 Li1 2.039(10) . ?
N31 C34 1.353(6) . ?
N31 N32 1.360(5) . ?
N31 B1 1.582(6) . ?
N32 C32 1.331(6) . ?
N32 Li1 2.018(9) . ?
C1 C5 1.429(6) . ?
C1 C2 1.438(6) . ?
C1 B1 1.573(6) . ?
C1 Li2 2.177(9) . ?
C2 C3 1.408(6) . ?
C2 C6 1.508(7) . ?
C2 Li2 2.222(10) . ?
C3 C4 1.408(7) . ?
C3 C7 1.526(7) . ?
C3 Li2 2.308(10) . ?
C4 C5 1.422(6) . ?
C4 C8 1.521(6) . ?
C4 Li2 2.305(10) . ?
C5 C9 1.509(7) . ?
C5 Li2 2.204(10) . ?
C12 C13 1.377(8) . ?
C12 C15 1.502(8) . ?
C13 C14 1.357(8) . ?
C22 C23 1.390(8) . ?
C22 C25 1.487(9) . ?
C23 C24 1.365(8) . ?
C32 C33 1.361(8) . ?
C32 C35 1.489(8) . ?
C33 C34 1.389(8) . ?
C100 C101 1.515(13) . ?
C101 C102 1.393(12) . ?
C102 C103 1.363(10) . ?
C200 C201 1.452(13) . ?
C201 C202 1.410(18) . ?
C202 C203 1.443(14) . ?
C300 C301 1.487(10) . ?
C301 C302 1.421(13) . ?
C302 C303 1.456(11) . ?
